data_1570302
loop_
_publ_author_name
'Chen, An'
'Cai, Peishan'
'Peng, Yayun'
'Guo, Minshan'
'Su, Yuan'
'Cai, Ting'

_publ_section_title
;
 The role of alkyl chain length in the melt and solution crystallization
 of paliperidone aliphatic prodrugs.
;
_journal_coeditor_code LQ5053
_journal_issue 'Pt 1'
_journal_name_full IUCrJ
_journal_page_first 23
_journal_page_last 33
_journal_paper_doi 10.1107/S2052252523009582
_journal_volume 11
_journal_year 2024
_chemical_formula_moiety 'C27 H33 F N4 O4'
_chemical_formula_sum 'C27 H33 F N4 O4'
_chemical_formula_weight 496.57
_space_group_crystal_system monoclinic
_space_group_IT_number 14
_space_group_name_Hall '-P 2ybc'
_space_group_name_H-M_alt 'P 1 21/c 1'
_atom_sites_solution_hydrogens geom
_atom_sites_solution_primary dual
_audit_creation_date 2020-09-27
_audit_creation_method
;
Olex2 1.2
(compiled 2018.05.29 svn.r3508 for OlexSys, GUI svn.r5506)
;
_cell_angle_alpha 90
_cell_angle_beta 97.284(6)
_cell_angle_gamma 90
_cell_formula_units_Z 4
_cell_length_a 23.295(4)
_cell_length_b 10.179(2)
_cell_length_c 10.6479(19)
_cell_measurement_reflns_used 1901
_cell_measurement_temperature 170
_cell_measurement_theta_max 22.552
_cell_measurement_theta_min 2.187
_cell_volume 2504.5(8)
_computing_cell_refinement 'SAINT V8.40A (?, 2016)'
_computing_data_reduction 'SAINT V8.40A (?, 2016)'
_computing_molecular_graphics 'Olex2 (Dolomanov et al., 2009)'
_computing_publication_material 'Olex2 (Dolomanov et al., 2009)'
_computing_structure_refinement 'ShelXL (Sheldrick, 2015)'
_computing_structure_solution 'XT (Sheldrick, 2015)'
_diffrn_ambient_temperature 170.0
_diffrn_measured_fraction_theta_full 0.977
_diffrn_measured_fraction_theta_max 0.977
_diffrn_measurement_device_type 'Bruker D8 VENTURE'
_diffrn_measurement_method '\f and \w scans'
_diffrn_radiation_type MoK\a
_diffrn_radiation_wavelength 0.71073
_diffrn_reflns_av_R_equivalents 0.1065
_diffrn_reflns_av_unetI/netI 0.1061
_diffrn_reflns_Laue_measured_fraction_full 0.977
_diffrn_reflns_Laue_measured_fraction_max 0.977
_diffrn_reflns_limit_h_max 27
_diffrn_reflns_limit_h_min -27
_diffrn_reflns_limit_k_max 12
_diffrn_reflns_limit_k_min -10
_diffrn_reflns_limit_l_max 12
_diffrn_reflns_limit_l_min -12
_diffrn_reflns_number 16080
_diffrn_reflns_point_group_measured_fraction_full 0.977
_diffrn_reflns_point_group_measured_fraction_max 0.977
_diffrn_reflns_theta_full 25.085
_diffrn_reflns_theta_max 25.085
_diffrn_reflns_theta_min 2.186
_diffrn_standards_number 0
_exptl_absorpt_coefficient_mu 0.094
_exptl_absorpt_correction_T_max 0.7452
_exptl_absorpt_correction_T_min 0.6322
_exptl_absorpt_correction_type multi-scan
_exptl_absorpt_process_details
'SADABS-2016/2 (Bruker,2016/2) was used for absorption correction. wR2(int) was 0.0934 before and 0.0596 after correction. The Ratio of minimum to maximum transmission is 0.8484. The \l/2 correction factor is Not present.'
_exptl_crystal_colour colourless
_exptl_crystal_colour_primary colourless
_exptl_crystal_density_diffrn 1.317
_exptl_crystal_description plate
_exptl_crystal_F_000 1056
_exptl_crystal_size_max 0.08
_exptl_crystal_size_mid 0.05
_exptl_crystal_size_min 0.01
_refine_diff_density_max 0.387
_refine_diff_density_min -0.412
_refine_diff_density_rms 0.089
_refine_ls_extinction_method none
_refine_ls_goodness_of_fit_ref 1.109
_refine_ls_hydrogen_treatment constr
_refine_ls_matrix_type full
_refine_ls_number_parameters 327
_refine_ls_number_reflns 4356
_refine_ls_number_restraints 0
_refine_ls_restrained_S_all 1.109
_refine_ls_R_factor_all 0.1746
_refine_ls_R_factor_gt 0.0974
_refine_ls_shift/su_max 0.000
_refine_ls_shift/su_mean 0.000
_refine_ls_structure_factor_coef Fsqd
_refine_ls_weighting_details 'w=1/[\s^2^(Fo^2^)+(0.0644P)^2^+11.5309P] where P=(Fo^2^+2Fc^2^)/3'
_refine_ls_weighting_scheme calc
_refine_ls_wR_factor_gt 0.2334
_refine_ls_wR_factor_ref 0.2707
_reflns_Friedel_coverage 0.000
_reflns_number_gt 2389
_reflns_number_total 4356
_reflns_threshold_expression 'I > 2\s(I)'
_cod_data_source_file lq5053.cif
_cod_data_source_block PC4
_cod_depositor_comments 'Adding full bibliography for 1570302--1570305.cif.'
_cod_original_cell_volume 2504.4(8)
_cod_database_code 1570302
_shelx_shelxl_version_number 2018/3
_shelx_space_group_comment
;
The symmetry employed for this shelxl refinement is uniquely defined
by the following loop, which should always be used as a source of
symmetry information in preference to the above space-group names.
They are only intended as comments.
;
_shelx_estimated_absorpt_t_max 0.999
_shelx_estimated_absorpt_t_min 0.992
_olex2_refinement_description
;
1. Fixed Uiso
 At 1.2 times of:
  All C(H) groups, All C(H,H) groups
 At 1.5 times of:
  All C(H,H,H) groups
2.a Ternary CH refined with riding coordinates:
 C18(H18), C5(H5)
2.b Secondary CH2 refined with riding coordinates:
 C20(H20A,H20B), C14(H14A,H14B), C8(H8A,H8B), C19(H19A,H19B), C15(H15A,H15B),
 C16(H16A,H16B), C7(H7A,H7B), C6(H6A,H6B), C17(H17A,H17B), C3(H3A,H3B), C2(H2A,
 H2B)
2.c Aromatic/amide H refined with riding coordinates:
 C23(H23), C24(H24), C26(H26)
2.d Idealised Me refined as rotating group:
 C13(H13A,H13B,H13C), C1(H1A,H1B,H1C)
;
_olex2_submission_special_instructions 'No special instructions were received'

loop_
_space_group_symop_operation_xyz
'x, y, z'
'-x, y+1/2, -z+1/2'
'-x, -y, -z'
'x, -y-1/2, z-1/2'

loop_
_atom_site_label
_atom_site_type_symbol
_atom_site_fract_x
_atom_site_fract_y
_atom_site_fract_z
_atom_site_U_iso_or_equiv
_atom_site_adp_type
_atom_site_occupancy
_atom_site_site_symmetry_order
_atom_site_calc_flag
_atom_site_refinement_flags_posn
_atom_site_refinement_flags_adp
_atom_site_refinement_flags_occupancy
_atom_site_disorder_assembly
_atom_site_disorder_group
O2 O 0.3536(2) 0.5565(4) 0.7972(4) 0.0369(11) Uani 1 1 d . . . . .
O3 O 0.15633(18) 0.3698(4) 0.5335(4) 0.0349(11) Uani 1 1 d . . . . .
F1 F 0.91856(17) 0.2338(4) 1.0494(4) 0.0608(13) Uani 1 1 d . . . . .
O1 O 0.7919(2) 0.4916(4) 0.7616(4) 0.0412(12) Uani 1 1 d . . . . .
O4 O 0.0912(2) 0.2057(5) 0.5146(5) 0.0516(14) Uani 1 1 d . . . . .
N3 N 0.2751(2) 0.4355(5) 0.7128(4) 0.0278(12) Uani 1 1 d . . . . .
N2 N 0.5258(2) 0.4280(5) 0.7407(5) 0.0325(13) Uani 1 1 d . . . . .
N4 N 0.2809(2) 0.2923(5) 0.5419(5) 0.0343(13) Uani 1 1 d . . . . .
N1 N 0.7299(2) 0.4858(5) 0.7293(5) 0.0392(14) Uani 1 1 d . . . . .
C22 C 0.7577(3) 0.3293(6) 0.8740(6) 0.0297(14) Uani 1 1 d . . . . .
C9 C 0.2526(3) 0.3430(6) 0.6288(6) 0.0304(15) Uani 1 1 d . . . . .
C11 C 0.3647(3) 0.4201(6) 0.6203(5) 0.0272(14) Uani 1 1 d . . . . .
C18 C 0.6480(3) 0.3604(6) 0.7903(6) 0.0309(15) Uani 1 1 d . . . . .
H18 H 0.644506 0.269490 0.824223 0.037 Uiso 1 1 calc R . . . .
C20 C 0.5520(3) 0.3344(6) 0.6607(6) 0.0323(15) Uani 1 1 d . . . . .
H20A H 0.531218 0.338223 0.573685 0.039 Uiso 1 1 calc R . . . .
H20B H 0.547757 0.244404 0.693514 0.039 Uiso 1 1 calc R . . . .
C5 C 0.1920(3) 0.2956(7) 0.6321(6) 0.0364(16) Uani 1 1 d . . . . .
H5 H 0.189639 0.199783 0.611293 0.044 Uiso 1 1 calc R . . . .
C21 C 0.7113(3) 0.3907(6) 0.7958(6) 0.0324(15) Uani 1 1 d . . . . .
C27 C 0.8065(3) 0.3968(6) 0.8482(6) 0.0363(16) Uani 1 1 d . . . . .
C4 C 0.1053(3) 0.3139(7) 0.4849(7) 0.0369(16) Uani 1 1 d . . . . .
C14 C 0.4269(3) 0.4608(6) 0.6275(6) 0.0295(14) Uani 1 1 d . . . . .
H14A H 0.429506 0.557647 0.634524 0.035 Uiso 1 1 calc R . . . .
H14B H 0.442118 0.434449 0.548618 0.035 Uiso 1 1 calc R . . . .
C10 C 0.3329(3) 0.4771(6) 0.7154(6) 0.0299(14) Uani 1 1 d . . . . .
C8 C 0.2449(3) 0.4902(7) 0.8143(6) 0.0373(16) Uani 1 1 d . . . . .
H8A H 0.250925 0.586440 0.818155 0.045 Uiso 1 1 calc R . . . .
H8B H 0.262020 0.452707 0.896397 0.045 Uiso 1 1 calc R . . . .
C19 C 0.6155(3) 0.3632(6) 0.6568(6) 0.0336(15) Uani 1 1 d . . . . .
H19A H 0.619823 0.450688 0.618508 0.040 Uiso 1 1 calc R . . . .
H19B H 0.632036 0.296782 0.603706 0.040 Uiso 1 1 calc R . . . .
C12 C 0.3372(3) 0.3322(6) 0.5371(6) 0.0329(15) Uani 1 1 d . . . . .
C15 C 0.4636(3) 0.3991(7) 0.7399(6) 0.0347(16) Uani 1 1 d . . . . .
H15A H 0.450806 0.432485 0.819083 0.042 Uiso 1 1 calc R . . . .
H15B H 0.457819 0.302721 0.737492 0.042 Uiso 1 1 calc R . . . .
C23 C 0.7637(3) 0.2243(6) 0.9614(6) 0.0358(16) Uani 1 1 d . . . . .
H23 H 0.730798 0.176408 0.980279 0.043 Uiso 1 1 calc R . . . .
C16 C 0.5552(3) 0.4230(8) 0.8689(6) 0.0417(17) Uani 1 1 d . . . . .
H16A H 0.550494 0.334175 0.904171 0.050 Uiso 1 1 calc R . . . .
H16B H 0.536980 0.486762 0.921819 0.050 Uiso 1 1 calc R . . . .
C7 C 0.1811(3) 0.4623(7) 0.7956(7) 0.0436(18) Uani 1 1 d . . . . .
H7A H 0.161732 0.520383 0.728692 0.052 Uiso 1 1 calc R . . . .
H7B H 0.164624 0.480369 0.875029 0.052 Uiso 1 1 calc R . . . .
C13 C 0.3643(3) 0.2667(7) 0.4331(6) 0.0412(18) Uani 1 1 d . . . . .
H13A H 0.361336 0.171118 0.441378 0.062 Uiso 1 1 calc GR . . . .
H13B H 0.405194 0.291849 0.439035 0.062 Uiso 1 1 calc GR . . . .
H13C H 0.344220 0.294259 0.350884 0.062 Uiso 1 1 calc GR . . . .
C25 C 0.8654(3) 0.2660(7) 0.9895(7) 0.0404(17) Uani 1 1 d . . . . .
C6 C 0.1705(3) 0.3188(7) 0.7576(6) 0.0408(17) Uani 1 1 d . . . . .
H6A H 0.191218 0.260425 0.822627 0.049 Uiso 1 1 calc R . . . .
H6B H 0.128665 0.298792 0.750996 0.049 Uiso 1 1 calc R . . . .
C24 C 0.8182(3) 0.1932(7) 1.0182(6) 0.0438(18) Uani 1 1 d . . . . .
H24 H 0.823643 0.122450 1.076736 0.053 Uiso 1 1 calc R . . . .
C17 C 0.6191(3) 0.4539(7) 0.8753(6) 0.0394(17) Uani 1 1 d . . . . .
H17A H 0.637769 0.445268 0.963710 0.047 Uiso 1 1 calc R . . . .
H17B H 0.624116 0.545592 0.847723 0.047 Uiso 1 1 calc R . . . .
C26 C 0.8627(3) 0.3693(7) 0.9060(7) 0.0421(17) Uani 1 1 d . . . . .
H26 H 0.895710 0.417536 0.888900 0.050 Uiso 1 1 calc R . . . .
C3 C 0.0721(3) 0.4062(7) 0.3947(7) 0.0459(18) Uani 1 1 d . . . . .
H3A H 0.096606 0.430949 0.329048 0.055 Uiso 1 1 calc R . . . .
H3B H 0.064177 0.487110 0.441139 0.055 Uiso 1 1 calc R . . . .
C2 C 0.0152(3) 0.3529(8) 0.3298(8) 0.057(2) Uani 1 1 d . . . . .
H2A H 0.022874 0.279005 0.273785 0.069 Uiso 1 1 calc R . . . .
H2B H -0.008084 0.318971 0.394298 0.069 Uiso 1 1 calc R . . . .
C1 C -0.0184(4) 0.4580(10) 0.2527(11) 0.091(3) Uani 1 1 d . . . . .
H1A H 0.004370 0.490702 0.188047 0.136 Uiso 1 1 calc GR . . . .
H1B H -0.026632 0.530462 0.308358 0.136 Uiso 1 1 calc GR . . . .
H1C H -0.054927 0.421120 0.211666 0.136 Uiso 1 1 calc GR . . . .

loop_
_atom_site_aniso_label
_atom_site_aniso_U_11
_atom_site_aniso_U_22
_atom_site_aniso_U_33
_atom_site_aniso_U_23
_atom_site_aniso_U_13
_atom_site_aniso_U_12
O2 0.049(3) 0.030(2) 0.030(2) -0.011(2) 0.003(2) -0.003(2)
O3 0.034(3) 0.034(3) 0.036(3) 0.005(2) 0.002(2) -0.001(2)
F1 0.040(2) 0.065(3) 0.074(3) 0.008(3) -0.009(2) 0.011(2)
O1 0.044(3) 0.034(3) 0.046(3) 0.007(2) 0.006(2) -0.005(2)
O4 0.047(3) 0.043(3) 0.064(3) 0.004(3) 0.006(3) -0.012(2)
N3 0.034(3) 0.028(3) 0.023(3) -0.002(2) 0.005(2) 0.001(2)
N2 0.033(3) 0.038(3) 0.027(3) -0.002(2) 0.006(2) 0.001(2)
N4 0.041(3) 0.032(3) 0.031(3) -0.009(2) 0.009(3) -0.002(3)
N1 0.038(3) 0.035(3) 0.043(3) 0.009(3) 0.002(3) -0.001(3)
C22 0.033(4) 0.028(3) 0.029(3) -0.006(3) 0.006(3) -0.003(3)
C9 0.036(4) 0.027(3) 0.029(3) -0.001(3) 0.006(3) -0.001(3)
C11 0.038(4) 0.023(3) 0.021(3) 0.004(3) 0.003(3) -0.003(3)
C18 0.037(4) 0.026(3) 0.029(3) 0.007(3) 0.003(3) -0.001(3)
C20 0.035(4) 0.034(4) 0.028(3) -0.004(3) 0.005(3) -0.002(3)
C5 0.040(4) 0.033(4) 0.037(4) 0.006(3) 0.010(3) 0.004(3)
C21 0.041(4) 0.029(3) 0.028(3) -0.003(3) 0.010(3) -0.001(3)
C27 0.053(4) 0.028(3) 0.030(4) -0.002(3) 0.011(3) 0.006(3)
C4 0.033(4) 0.034(4) 0.045(4) -0.008(3) 0.009(3) 0.000(3)
C14 0.036(4) 0.029(3) 0.023(3) 0.004(3) 0.000(3) -0.002(3)
C10 0.034(4) 0.023(3) 0.033(4) 0.000(3) 0.003(3) 0.003(3)
C8 0.053(4) 0.036(4) 0.026(3) -0.002(3) 0.017(3) 0.009(3)
C19 0.043(4) 0.033(4) 0.025(3) -0.001(3) 0.008(3) 0.002(3)
C12 0.043(4) 0.021(3) 0.036(4) -0.007(3) 0.012(3) -0.004(3)
C15 0.029(4) 0.046(4) 0.029(3) 0.007(3) 0.000(3) -0.002(3)
C23 0.035(4) 0.034(4) 0.039(4) 0.004(3) 0.009(3) 0.004(3)
C16 0.041(4) 0.059(5) 0.024(3) -0.003(3) 0.000(3) 0.002(4)
C7 0.041(4) 0.054(5) 0.038(4) 0.003(3) 0.013(3) 0.011(3)
C13 0.049(4) 0.036(4) 0.043(4) -0.016(3) 0.022(4) -0.006(3)
C25 0.034(4) 0.036(4) 0.051(4) -0.007(3) 0.000(3) 0.003(3)
C6 0.036(4) 0.048(4) 0.040(4) 0.007(3) 0.011(3) 0.000(3)
C24 0.058(5) 0.040(4) 0.036(4) 0.006(3) 0.014(4) 0.003(4)
C17 0.044(4) 0.044(4) 0.031(4) -0.006(3) 0.010(3) -0.002(3)
C26 0.032(4) 0.042(4) 0.051(4) 0.000(4) 0.004(3) 0.004(3)
C3 0.042(4) 0.043(4) 0.050(4) -0.006(4) -0.006(4) -0.001(3)
C2 0.039(4) 0.065(5) 0.066(5) -0.004(5) -0.003(4) 0.001(4)
C1 0.055(6) 0.085(7) 0.119(9) -0.007(7) -0.037(6) 0.026(5)

loop_
_atom_type_symbol
_atom_type_description
_atom_type_scat_dispersion_real
_atom_type_scat_dispersion_imag
_atom_type_scat_source
C C 0.0033 0.0016 'International Tables Vol C Tables 4.2.6.8 and 6.1.1.4'
H H 0.0000 0.0000 'International Tables Vol C Tables 4.2.6.8 and 6.1.1.4'
F F 0.0171 0.0103 'International Tables Vol C Tables 4.2.6.8 and 6.1.1.4'
N N 0.0061 0.0033 'International Tables Vol C Tables 4.2.6.8 and 6.1.1.4'
O O 0.0106 0.0060 'International Tables Vol C Tables 4.2.6.8 and 6.1.1.4'

loop_
_geom_angle_atom_site_label_1
_geom_angle_atom_site_label_2
_geom_angle_atom_site_label_3
_geom_angle
_geom_angle_site_symmetry_1
_geom_angle_site_symmetry_3
_geom_angle_publ_flag
C4 O3 C5 116.5(5) . . ?
C27 O1 N1 106.9(5) . . ?
C9 N3 C10 120.7(5) . . ?
C9 N3 C8 124.4(5) . . ?
C10 N3 C8 114.7(5) . . ?
C20 N2 C15 110.4(5) . . ?
C16 N2 C20 110.1(5) . . ?
C16 N2 C15 110.2(5) . . ?
C9 N4 C12 118.4(5) . . ?
C21 N1 O1 107.0(5) . . ?
C27 C22 C21 104.3(5) . . ?
C27 C22 C23 119.5(6) . . ?
C23 C22 C21 136.2(6) . . ?
N3 C9 C5 119.7(5) . . ?
N4 C9 N3 123.5(6) . . ?
N4 C9 C5 116.8(6) . . ?
C10 C11 C14 115.5(5) . . ?
C12 C11 C14 126.0(5) . . ?
C12 C11 C10 118.4(6) . . ?
C21 C18 C19 113.7(5) . . ?
C21 C18 C17 110.7(5) . . ?
C19 C18 C17 109.7(5) . . ?
N2 C20 C19 111.8(5) . . ?
O3 C5 C9 105.6(5) . . ?
O3 C5 C6 109.5(5) . . ?
C9 C5 C6 113.0(6) . . ?
N1 C21 C22 111.4(6) . . ?
N1 C21 C18 121.6(6) . . ?
C22 C21 C18 127.0(5) . . ?
O1 C27 C22 110.4(6) . . ?
O1 C27 C26 125.7(6) . . ?
C22 C27 C26 123.9(6) . . ?
O3 C4 C3 109.8(6) . . ?
O4 C4 O3 122.5(6) . . ?
O4 C4 C3 127.7(7) . . ?
C11 C14 C15 111.8(5) . . ?
O2 C10 N3 119.7(5) . . ?
O2 C10 C11 124.3(6) . . ?
N3 C10 C11 116.0(5) . . ?
N3 C8 C7 112.9(5) . . ?
C20 C19 C18 110.0(5) . . ?
N4 C12 C13 112.9(5) . . ?
C11 C12 N4 122.8(5) . . ?
C11 C12 C13 124.4(6) . . ?
N2 C15 C14 112.2(5) . . ?
C24 C23 C22 118.2(6) . . ?
N2 C16 C17 112.3(5) . . ?
C8 C7 C6 109.9(5) . . ?
F1 C25 C24 117.9(6) . . ?
F1 C25 C26 116.9(6) . . ?
C26 C25 C24 125.2(7) . . ?
C5 C6 C7 108.9(6) . . ?
C23 C24 C25 119.5(6) . . ?
C16 C17 C18 110.4(6) . . ?
C25 C26 C27 113.6(6) . . ?
C4 C3 C2 114.9(6) . . ?
C1 C2 C3 111.0(7) . . ?

loop_
_geom_bond_atom_site_label_1
_geom_bond_atom_site_label_2
_geom_bond_distance
_geom_bond_site_symmetry_2
_geom_bond_publ_flag
O2 C10 1.240(7) . ?
O3 C5 1.463(8) . ?
O3 C4 1.360(8) . ?
F1 C25 1.359(8) . ?
O1 N1 1.444(7) . ?
O1 C27 1.349(8) . ?
O4 C4 1.203(8) . ?
N3 C9 1.357(8) . ?
N3 C10 1.407(8) . ?
N3 C8 1.472(7) . ?
N2 C20 1.461(7) . ?
N2 C15 1.477(7) . ?
N2 C16 1.448(8) . ?
N4 C9 1.309(7) . ?
N4 C12 1.379(8) . ?
N1 C21 1.305(8) . ?
C22 C21 1.423(9) . ?
C22 C27 1.385(9) . ?
C22 C23 1.412(9) . ?
C9 C5 1.497(9) . ?
C11 C14 1.498(8) . ?
C11 C10 1.450(8) . ?
C11 C12 1.361(8) . ?
C18 C21 1.501(9) . ?
C18 C19 1.524(8) . ?
C18 C17 1.527(8) . ?
C20 C19 1.514(8) . ?
C5 C6 1.504(9) . ?
C27 C26 1.401(9) . ?
C4 C3 1.487(10) . ?
C14 C15 1.516(8) . ?
C8 C7 1.500(9) . ?
C12 C13 1.500(8) . ?
C23 C24 1.373(9) . ?
C16 C17 1.515(9) . ?
C7 C6 1.527(10) . ?
C25 C24 1.392(9) . ?
C25 C26 1.374(10) . ?
C3 C2 1.515(10) . ?
C2 C1 1.506(11) . ?
